data_4336295
loop_
_publ_author_name
'Axel Schulz'
'Alexander Villinger'
'Andrea Westenkirchner'

_publ_contact_author_address
;
Universit\"at Rostock
Institut f\"ur Chemie
Abteilung f\"ur Anorganische Chemie
Albert-Einstein-Strasse 3a 
18059 Rostock
Bundesrepublik Deutschland
;
_publ_contact_author_email
;
axel.schulz@uni-rostock.de, alexander.villinger@uni-rostock.de'
;
_publ_contact_author_fax '+49 (0)381/498-6382'
_publ_contact_author_name 'Axel Schulz'
_publ_contact_author_phone '+49 (0)381/498-6400'
_publ_section_title
;
 Synthesis of 1,3-Dichloro-cyclo-1,3-diphosphadiazanes from Silylated
 Amino(dichloro)phosphanes
;
_journal_name_full 'Inorganic Chemistry'
_journal_page_first 11457
_journal_page_last 11468
_journal_paper_doi 10.1021/ic4017728
_journal_volume 52
_journal_year 2013
_chemical_formula_moiety 'C38 H30 Cl2 N2 P2'
_chemical_formula_sum 'C38 H30 Cl2 N2 P2'
_chemical_formula_weight 647.48
_chemical_name_systematic
;
1,3-dichloro-2,4-bis(triphenylmethyl)-cyclo-1,3-diphospha-2,4-diazane
;
_space_group_IT_number 14
_symmetry_cell_setting monoclinic
_symmetry_Int_Tables_number 14
_symmetry_space_group_name_Hall '-P 2ybc'
_symmetry_space_group_name_H-M 'P 1 21/c 1'
_atom_sites_solution_hydrogens geom
_atom_sites_solution_primary direct
_atom_sites_solution_secondary difmap
_audit_author_name 'Mayer, P.; Villinger, A.'
_audit_creation_method SHELXL-97
_cell_angle_alpha 90.00
_cell_angle_beta 104.8450(10)
_cell_angle_gamma 90.00
_cell_formula_units_Z 4
_cell_length_a 21.6043(3)
_cell_length_b 8.79950(10)
_cell_length_c 17.6203(3)
_cell_measurement_reflns_used 25702
_cell_measurement_temperature 200(2)
_cell_measurement_theta_max 27.485
_cell_measurement_theta_min 3.134
_cell_volume 3237.94(8)
_computing_cell_refinement 'HKL Scalepack (Otwinowski & Minor 1997)'
_computing_data_collection 'Collect (Nonius BV, 1997-2000)'
_computing_data_reduction 'HKL Denzo and Scalepack (Otwinowski & Minor 1997)'
_computing_molecular_graphics 'ORTEP-3v2.01 (Farrugia, 1997)'
_computing_publication_material SHELXL-97
_computing_structure_refinement 'SHELXL-97 (Sheldrick, 1997)'
_computing_structure_solution
;   
A. Altomare, M. C. Burla, M. Camalli, G. L. Cascarano, C. Giacovazzo, A.
Guagliardi, A. G. G. Moliterni, G. Polidori, R. Spagna: SIR97: a new tool for
crystal structure determination and refinement; J. Appl. Crystallogr. 1999,
32, 115-119.
;
_diffrn_ambient_temperature 200(2)
_diffrn_detector_area_resol_mean 9
_diffrn_measured_fraction_theta_full 0.994
_diffrn_measured_fraction_theta_max 0.994
_diffrn_measurement_device '95mm CCD camera on \k-goniostat'
_diffrn_measurement_device_type 'Nonius KappaCCD'
_diffrn_measurement_method omega-scans
_diffrn_radiation_collimation 0.25
_diffrn_radiation_monochromator graphite
_diffrn_radiation_source 'rotating anode'
_diffrn_radiation_type MoK\a
_diffrn_radiation_wavelength 0.71073
_diffrn_reflns_av_R_equivalents 0.1061
_diffrn_reflns_av_sigmaI/netI 0.0642
_diffrn_reflns_limit_h_max 27
_diffrn_reflns_limit_h_min -28
_diffrn_reflns_limit_k_max 10
_diffrn_reflns_limit_k_min -11
_diffrn_reflns_limit_l_max 22
_diffrn_reflns_limit_l_min -22
_diffrn_reflns_number 37888
_diffrn_reflns_theta_full 27.47
_diffrn_reflns_theta_max 27.47
_diffrn_reflns_theta_min 3.29
_diffrn_source_current 45.00
_diffrn_source_power 2.250
_diffrn_source_type 'FR 591 generator'
_diffrn_source_voltage 50.00
_exptl_absorpt_coefficient_mu 0.330
_exptl_absorpt_correction_type none
_exptl_crystal_colour colourless
_exptl_crystal_density_diffrn 1.328
_exptl_crystal_description platelet
_exptl_crystal_F_000 1344
_exptl_crystal_size_max 0.16
_exptl_crystal_size_mid 0.10
_exptl_crystal_size_min 0.02
_refine_diff_density_max 0.381
_refine_diff_density_min -0.375
_refine_diff_density_rms 0.058
_refine_ls_extinction_method none
_refine_ls_goodness_of_fit_ref 1.019
_refine_ls_hydrogen_treatment constr
_refine_ls_matrix_type full
_refine_ls_number_parameters 397
_refine_ls_number_reflns 7385
_refine_ls_number_restraints 0
_refine_ls_restrained_S_all 1.019
_refine_ls_R_factor_all 0.0738
_refine_ls_R_factor_gt 0.0449
_refine_ls_shift/su_max 0.001
_refine_ls_shift/su_mean 0.000
_refine_ls_structure_factor_coef Fsqd
_refine_ls_weighting_details 'calc w=1/[\s^2^(Fo^2^)+(0.0352P)^2^+2.2793P] where P=(Fo^2^+2Fc^2^)/3'
_refine_ls_weighting_scheme calc
_refine_ls_wR_factor_gt 0.1028
_refine_ls_wR_factor_ref 0.1163
_reflns_number_gt 5374
_reflns_number_total 7385
_reflns_threshold_expression >2\s(I)
_cod_data_source_file ic4017728_si_001_15.cif
_cod_data_source_block jn351_(TritylNPCl)2
_cod_original_sg_symbol_H-M 'P 21/c'
_cod_database_code 4336295
_kl_diffrn_measurement_scan_angle omega-scan
_kl_diffrn_measurement_scan_step_degree 1.60
_kl_diffrn_measurement_scan_time_per_degree 30
_kl_diffrn_measurement_detector_distance 30

loop_
_symmetry_equiv_pos_as_xyz
'x, y, z'
'-x, y+1/2, -z+1/2'
'-x, -y, -z'
'x, -y-1/2, z-1/2'

loop_
_atom_site_label
_atom_site_type_symbol
_atom_site_fract_x
_atom_site_fract_y
_atom_site_fract_z
_atom_site_U_iso_or_equiv
_atom_site_adp_type
_atom_site_occupancy
_atom_site_symmetry_multiplicity
_atom_site_calc_flag
_atom_site_refinement_flags
P1 P 0.77269(3) 0.08725(7) 0.39960(3) 0.02694(14) Uani 1 1 d .
P2 P 0.72898(2) 0.16664(6) 0.51646(3) 0.02374(13) Uani 1 1 d .
N1 N 0.79922(8) 0.1701(2) 0.49045(10) 0.0245(4) Uani 1 1 d .
N2 N 0.70604(8) 0.0589(2) 0.43383(10) 0.0240(4) Uani 1 1 d .
Cl1 Cl 0.81780(3) -0.12801(7) 0.40912(4) 0.04102(16) Uani 1 1 d .
Cl2 Cl 0.74355(3) -0.00065(7) 0.60850(3) 0.03313(14) Uani 1 1 d .
C1 C 0.85551(10) 0.2760(2) 0.51452(12) 0.0253(4) Uani 1 1 d .
C2 C 0.86440(10) 0.3451(2) 0.43776(13) 0.0290(5) Uani 1 1 d .
C3 C 0.81484(12) 0.4326(3) 0.39149(14) 0.0366(5) Uani 1 1 d .
H3 H 0.7778 0.4529 0.4096 0.044 Uiso 1 1 calc R
C4 C 0.81883(13) 0.4901(3) 0.31995(15) 0.0436(6) Uani 1 1 d .
H4 H 0.7848 0.5497 0.2894 0.052 Uiso 1 1 calc R
C5 C 0.87216(15) 0.4607(3) 0.29298(16) 0.0480(7) Uani 1 1 d .
H5 H 0.8752 0.5009 0.2440 0.058 Uiso 1 1 calc R
C6 C 0.92046(15) 0.3742(3) 0.33657(18) 0.0519(7) Uani 1 1 d .
H6 H 0.9570 0.3535 0.3176 0.062 Uiso 1 1 calc R
C7 C 0.91702(12) 0.3152(3) 0.40929(15) 0.0404(6) Uani 1 1 d .
H7 H 0.9510 0.2543 0.4390 0.049 Uiso 1 1 calc R
C8 C 0.84151(10) 0.3968(2) 0.57168(12) 0.0264(5) Uani 1 1 d .
C9 C 0.82849(11) 0.3467(3) 0.64118(13) 0.0319(5) Uani 1 1 d .
H9 H 0.8267 0.2408 0.6507 0.038 Uiso 1 1 calc R
C10 C 0.81825(11) 0.4484(3) 0.69638(14) 0.0380(6) Uani 1 1 d .
H10 H 0.8086 0.4121 0.7428 0.046 Uiso 1 1 calc R
C11 C 0.82195(12) 0.6024(3) 0.68423(15) 0.0412(6) Uani 1 1 d .
H11 H 0.8145 0.6727 0.7219 0.049 Uiso 1 1 calc R
C12 C 0.83655(12) 0.6536(3) 0.61699(16) 0.0424(6) Uani 1 1 d .
H12 H 0.8400 0.7596 0.6089 0.051 Uiso 1 1 calc R
C13 C 0.84633(11) 0.5516(3) 0.56066(15) 0.0348(5) Uani 1 1 d .
H13 H 0.8563 0.5884 0.5145 0.042 Uiso 1 1 calc R
C14 C 0.91465(10) 0.1895(3) 0.56191(13) 0.0294(5) Uani 1 1 d .
C15 C 0.97121(11) 0.2694(3) 0.59254(17) 0.0470(7) Uani 1 1 d .
H15 H 0.9736 0.3744 0.5811 0.056 Uiso 1 1 calc R
C16 C 1.02420(13) 0.1958(4) 0.6399(2) 0.0619(9) Uani 1 1 d .
H16 H 1.0629 0.2505 0.6599 0.074 Uiso 1 1 calc R
C17 C 1.02100(13) 0.0444(4) 0.6579(2) 0.0624(9) Uani 1 1 d .
H17 H 1.0571 -0.0050 0.6909 0.075 Uiso 1 1 calc R
C18 C 0.96567(12) -0.0345(3) 0.62821(18) 0.0511(7) Uani 1 1 d .
H18 H 0.9633 -0.1391 0.6406 0.061 Uiso 1 1 calc R
C19 C 0.91268(11) 0.0378(3) 0.57985(15) 0.0375(6) Uani 1 1 d .
H19 H 0.8746 -0.0185 0.5590 0.045 Uiso 1 1 calc R
C20 C 0.64261(9) 0.0025(2) 0.38576(12) 0.0248(4) Uani 1 1 d .
C21 C 0.64440(10) 0.0319(3) 0.30028(12) 0.0275(5) Uani 1 1 d .
C22 C 0.64350(11) 0.1816(3) 0.27376(14) 0.0356(5) Uani 1 1 d .
H22 H 0.6401 0.2628 0.3080 0.043 Uiso 1 1 calc R
C23 C 0.64743(12) 0.2130(3) 0.19830(15) 0.0442(6) Uani 1 1 d .
H23 H 0.6465 0.3153 0.1808 0.053 Uiso 1 1 calc R
C24 C 0.65263(12) 0.0960(3) 0.14851(15) 0.0464(7) Uani 1 1 d .
H24 H 0.6536 0.1174 0.0960 0.056 Uiso 1 1 calc R
C25 C 0.65639(12) -0.0516(3) 0.17441(14) 0.0421(6) Uani 1 1 d .
H25 H 0.6617 -0.1317 0.1405 0.051 Uiso 1 1 calc R
C26 C 0.65248(10) -0.0838(3) 0.25046(13) 0.0323(5) Uani 1 1 d .
H26 H 0.6554 -0.1861 0.2683 0.039 Uiso 1 1 calc R
C27 C 0.58737(10) 0.0877(2) 0.40837(13) 0.0264(5) Uani 1 1 d .
C28 C 0.58576(10) 0.0953(3) 0.48637(13) 0.0298(5) Uani 1 1 d .
H28 H 0.6189 0.0487 0.5254 0.036 Uiso 1 1 calc R
C29 C 0.53648(11) 0.1698(3) 0.50830(14) 0.0361(5) Uani 1 1 d .
H29 H 0.5372 0.1773 0.5623 0.043 Uiso 1 1 calc R
C30 C 0.48673(11) 0.2328(3) 0.45261(16) 0.0416(6) Uani 1 1 d .
H30 H 0.4532 0.2849 0.4677 0.050 Uiso 1 1 calc R
C31 C 0.48617(12) 0.2193(3) 0.37454(16) 0.0455(6) Uani 1 1 d .
H31 H 0.4513 0.2595 0.3354 0.055 Uiso 1 1 calc R
C32 C 0.53612(11) 0.1475(3) 0.35231(14) 0.0374(6) Uani 1 1 d .
H32 H 0.5351 0.1395 0.2982 0.045 Uiso 1 1 calc R
C33 C 0.63322(10) -0.1672(2) 0.40121(12) 0.0253(4) Uani 1 1 d .
C34 C 0.67903(11) -0.2543(3) 0.45244(13) 0.0290(5) Uani 1 1 d .
H34 H 0.7186 -0.2094 0.4793 0.035 Uiso 1 1 calc R
C35 C 0.66761(11) -0.4066(3) 0.46494(14) 0.0340(5) Uani 1 1 d .
H35 H 0.6993 -0.4648 0.5004 0.041 Uiso 1 1 calc R
C36 C 0.61071(13) -0.4738(3) 0.42634(15) 0.0394(6) Uani 1 1 d .
H36 H 0.6033 -0.5782 0.4347 0.047 Uiso 1 1 calc R
C37 C 0.56420(12) -0.3883(3) 0.37518(15) 0.0381(6) Uani 1 1 d .
H37 H 0.5247 -0.4339 0.3486 0.046 Uiso 1 1 calc R
C38 C 0.57534(11) -0.2361(3) 0.36285(13) 0.0321(5) Uani 1 1 d .
H38 H 0.5433 -0.1779 0.3279 0.039 Uiso 1 1 calc R

loop_
_atom_site_aniso_label
_atom_site_aniso_U_11
_atom_site_aniso_U_22
_atom_site_aniso_U_33
_atom_site_aniso_U_23
_atom_site_aniso_U_13
_atom_site_aniso_U_12
P1 0.0276(3) 0.0316(3) 0.0232(3) -0.0030(2) 0.0092(2) -0.0027(2)
P2 0.0238(3) 0.0252(3) 0.0226(3) -0.0020(2) 0.0066(2) 0.0003(2)
N1 0.0239(9) 0.0279(9) 0.0219(9) -0.0021(7) 0.0062(7) -0.0014(7)
N2 0.0230(8) 0.0272(9) 0.0219(9) -0.0014(7) 0.0060(7) -0.0021(7)
Cl1 0.0417(3) 0.0374(3) 0.0477(4) -0.0076(3) 0.0184(3) 0.0062(3)
Cl2 0.0373(3) 0.0370(3) 0.0247(3) 0.0041(2) 0.0072(2) -0.0009(2)
C1 0.0239(10) 0.0260(11) 0.0262(11) -0.0008(9) 0.0067(8) -0.0032(9)
C2 0.0330(11) 0.0257(11) 0.0291(11) -0.0037(9) 0.0094(9) -0.0070(9)
C3 0.0377(13) 0.0384(14) 0.0335(13) 0.0037(10) 0.0090(10) -0.0025(11)
C4 0.0566(16) 0.0391(14) 0.0327(13) 0.0043(11) 0.0072(12) -0.0056(12)
C5 0.0756(19) 0.0422(15) 0.0313(13) -0.0012(11) 0.0230(13) -0.0136(14)
C6 0.0648(19) 0.0494(17) 0.0548(17) -0.0056(14) 0.0395(15) -0.0061(14)
C7 0.0454(14) 0.0386(14) 0.0426(14) -0.0019(11) 0.0209(12) -0.0010(11)
C8 0.0224(10) 0.0272(11) 0.0279(11) -0.0026(9) 0.0031(8) -0.0006(9)
C9 0.0326(12) 0.0322(12) 0.0291(12) -0.0021(9) 0.0045(9) -0.0026(10)
C10 0.0398(13) 0.0478(15) 0.0268(12) -0.0080(11) 0.0093(10) -0.0059(11)
C11 0.0400(13) 0.0420(15) 0.0408(14) -0.0162(12) 0.0088(11) 0.0013(11)
C12 0.0443(14) 0.0300(13) 0.0513(16) -0.0056(11) 0.0093(12) 0.0022(11)
C13 0.0368(12) 0.0313(12) 0.0364(13) 0.0016(10) 0.0096(10) -0.0001(10)
C14 0.0230(10) 0.0330(12) 0.0319(12) -0.0049(9) 0.0065(9) 0.0010(9)
C15 0.0291(12) 0.0370(14) 0.0686(19) -0.0086(13) 0.0013(12) -0.0010(11)
C16 0.0269(13) 0.0555(19) 0.089(2) -0.0162(17) -0.0104(14) 0.0027(13)
C17 0.0363(14) 0.059(2) 0.077(2) -0.0044(16) -0.0131(14) 0.0177(14)
C18 0.0368(14) 0.0426(16) 0.0677(19) 0.0066(14) 0.0021(13) 0.0086(12)
C19 0.0287(12) 0.0381(14) 0.0425(14) 0.0021(11) 0.0031(10) 0.0028(10)
C20 0.0232(10) 0.0269(11) 0.0230(10) 0.0000(8) 0.0039(8) -0.0017(9)
C21 0.0251(10) 0.0331(12) 0.0232(10) 0.0007(9) 0.0042(8) -0.0058(9)
C22 0.0396(13) 0.0358(13) 0.0293(12) 0.0035(10) 0.0049(10) -0.0049(11)
C23 0.0473(15) 0.0502(16) 0.0338(13) 0.0151(12) 0.0078(11) -0.0057(12)
C24 0.0432(14) 0.072(2) 0.0247(12) 0.0084(13) 0.0096(10) -0.0137(14)
C25 0.0398(13) 0.0606(17) 0.0283(12) -0.0079(12) 0.0130(10) -0.0124(13)
C26 0.0299(11) 0.0394(13) 0.0283(11) -0.0034(10) 0.0086(9) -0.0088(10)
C27 0.0244(10) 0.0242(11) 0.0300(11) 0.0011(9) 0.0059(8) -0.0030(9)
C28 0.0252(10) 0.0342(12) 0.0305(12) 0.0013(9) 0.0078(9) -0.0053(9)
C29 0.0305(12) 0.0447(14) 0.0362(13) -0.0051(11) 0.0141(10) -0.0050(10)
C30 0.0306(12) 0.0437(15) 0.0531(16) -0.0026(12) 0.0156(11) 0.0053(11)
C31 0.0341(13) 0.0528(17) 0.0467(15) 0.0076(13) 0.0048(11) 0.0141(12)
C32 0.0341(12) 0.0451(15) 0.0307(12) 0.0010(11) 0.0043(10) 0.0051(11)
C33 0.0290(11) 0.0273(11) 0.0218(10) -0.0009(8) 0.0105(8) -0.0021(9)
C34 0.0321(11) 0.0279(12) 0.0281(11) 0.0007(9) 0.0098(9) 0.0004(9)
C35 0.0396(13) 0.0312(13) 0.0340(13) 0.0048(10) 0.0144(10) 0.0032(10)
C36 0.0545(15) 0.0249(12) 0.0433(14) -0.0008(10) 0.0208(12) -0.0051(11)
C37 0.0414(14) 0.0363(13) 0.0373(13) -0.0033(11) 0.0114(11) -0.0143(11)
C38 0.0347(12) 0.0322(12) 0.0288(11) 0.0011(9) 0.0070(9) -0.0044(10)

loop_
_atom_type_symbol
_atom_type_description
_atom_type_scat_dispersion_real
_atom_type_scat_dispersion_imag
_atom_type_scat_source
C C 0.0033 0.0016 'International Tables Vol C Tables 4.2.6.8 and 6.1.1.4'
H H 0.0000 0.0000 'International Tables Vol C Tables 4.2.6.8 and 6.1.1.4'
N N 0.0061 0.0033 'International Tables Vol C Tables 4.2.6.8 and 6.1.1.4'
P P 0.1023 0.0942 'International Tables Vol C Tables 4.2.6.8 and 6.1.1.4'
Cl Cl 0.1484 0.1585 'International Tables Vol C Tables 4.2.6.8 and 6.1.1.4'

loop_
_exptl_crystal_face_index_h
_exptl_crystal_face_index_k
_exptl_crystal_face_index_l
_exptl_crystal_face_perp_dist
0 0 1 0.002000
0 0 -1 0.020000
5 -4 -2 0.050000
0 1 0 0.050000
3 0 -1 0.070000
-3 0 1 0.070000

loop_
_geom_angle_atom_site_label_1
_geom_angle_atom_site_label_2
_geom_angle_atom_site_label_3
_geom_angle
N2 P1 N1 81.02(8)
N2 P1 Cl1 104.65(7)
N1 P1 Cl1 105.60(7)
N2 P1 P2 40.96(6)
N1 P1 P2 40.74(6)
Cl1 P1 P2 115.82(3)
N1 P2 N2 82.14(8)
N1 P2 Cl2 104.36(7)
N2 P2 Cl2 102.59(7)
N1 P2 P1 41.44(6)
N2 P2 P1 41.39(6)
Cl2 P2 P1 113.86(3)
C1 N1 P2 130.58(14)
C1 N1 P1 125.33(14)
P2 N1 P1 97.82(9)
C20 N2 P2 133.77(14)
C20 N2 P1 125.27(13)
P2 N2 P1 97.66(9)
N1 C1 C14 110.25(17)
N1 C1 C2 105.72(16)
C14 C1 C2 113.55(18)
N1 C1 C8 109.29(16)
C14 C1 C8 105.11(16)
C2 C1 C8 112.93(18)
C7 C2 C3 118.2(2)
C7 C2 C1 122.9(2)
C3 C2 C1 118.7(2)
C4 C3 C2 121.1(2)
C4 C3 H3 119.5
C2 C3 H3 119.5
C5 C4 C3 120.0(3)
C5 C4 H4 120.0
C3 C4 H4 120.0
C6 C5 C4 119.9(2)
C6 C5 H5 120.1
C4 C5 H5 120.1
C5 C6 C7 120.7(3)
C5 C6 H6 119.6
C7 C6 H6 119.6
C2 C7 C6 120.2(3)
C2 C7 H7 119.9
C6 C7 H7 119.9
C13 C8 C9 118.2(2)
C13 C8 C1 123.4(2)
C9 C8 C1 118.12(19)
C10 C9 C8 121.2(2)
C10 C9 H9 119.4
C8 C9 H9 119.4
C11 C10 C9 120.1(2)
C11 C10 H10 119.9
C9 C10 H10 119.9
C12 C11 C10 119.4(2)
C12 C11 H11 120.3
C10 C11 H11 120.3
C11 C12 C13 120.8(2)
C11 C12 H12 119.6
C13 C12 H12 119.6
C8 C13 C12 120.2(2)
C8 C13 H13 119.9
C12 C13 H13 119.9
C19 C14 C15 118.5(2)
C19 C14 C1 122.36(19)
C15 C14 C1 119.0(2)
C16 C15 C14 120.2(3)
C16 C15 H15 119.9
C14 C15 H15 119.9
C17 C16 C15 120.4(3)
C17 C16 H16 119.8
C15 C16 H16 119.8
C18 C17 C16 119.7(3)
C18 C17 H17 120.2
C16 C17 H17 120.2
C17 C18 C19 120.2(3)
C17 C18 H18 119.9
C19 C18 H18 119.9
C14 C19 C18 121.0(2)
C14 C19 H19 119.5
C18 C19 H19 119.5
N2 C20 C21 104.41(16)
N2 C20 C33 111.35(16)
C21 C20 C33 111.93(17)
N2 C20 C27 110.37(16)
C21 C20 C27 112.68(17)
C33 C20 C27 106.22(16)
C26 C21 C22 118.4(2)
C26 C21 C20 122.4(2)
C22 C21 C20 119.0(2)
C23 C22 C21 120.8(2)
C23 C22 H22 119.6
C21 C22 H22 119.6
C24 C23 C22 119.9(3)
C24 C23 H23 120.0
C22 C23 H23 120.0
C25 C24 C23 120.3(2)
C25 C24 H24 119.9
C23 C24 H24 119.9
C24 C25 C26 120.0(3)
C24 C25 H25 120.0
C26 C25 H25 120.0
C21 C26 C25 120.6(2)
C21 C26 H26 119.7
C25 C26 H26 119.7
C32 C27 C28 118.1(2)
C32 C27 C20 122.0(2)
C28 C27 C20 119.76(19)
C27 C28 C29 121.0(2)
C27 C28 H28 119.5
C29 C28 H28 119.5
C30 C29 C28 120.5(2)
C30 C29 H29 119.7
C28 C29 H29 119.7
C29 C30 C31 118.9(2)
C29 C30 H30 120.5
C31 C30 H30 120.5
C30 C31 C32 120.8(2)
C30 C31 H31 119.6
C32 C31 H31 119.6
C27 C32 C31 120.5(2)
C27 C32 H32 119.7
C31 C32 H32 119.7
C34 C33 C38 118.4(2)
C34 C33 C20 123.09(19)
C38 C33 C20 118.46(19)
C33 C34 C35 120.6(2)
C33 C34 H34 119.7
C35 C34 H34 119.7
C36 C35 C34 120.5(2)
C36 C35 H35 119.7
C34 C35 H35 119.7
C35 C36 C37 119.6(2)
C35 C36 H36 120.2
C37 C36 H36 120.2
C36 C37 C38 120.0(2)
C36 C37 H37 120.0
C38 C37 H37 120.0
C37 C38 C33 120.8(2)
C37 C38 H38 119.6
C33 C38 H38 119.6

loop_
_geom_bond_atom_site_label_1
_geom_bond_atom_site_label_2
_geom_bond_distance
P1 N2 1.7157(17)
P1 N1 1.7183(17)
P1 Cl1 2.1172(8)
P1 P2 2.5721(8)
P2 N1 1.6942(18)
P2 N2 1.7012(18)
P2 Cl2 2.1529(8)
N1 C1 1.504(3)
N2 C20 1.499(2)
C1 C14 1.537(3)
C1 C2 1.539(3)
C1 C8 1.547(3)
C2 C7 1.380(3)
C2 C3 1.399(3)
C3 C4 1.381(3)
C3 H3 0.9500
C4 C5 1.379(4)
C4 H4 0.9500
C5 C6 1.359(4)
C5 H5 0.9500
C6 C7 1.402(4)
C6 H6 0.9500
C7 H7 0.9500
C8 C13 1.383(3)
C8 C9 1.396(3)
C9 C10 1.381(3)
C9 H9 0.9500
C10 C11 1.377(4)
C10 H10 0.9500
C11 C12 1.377(4)
C11 H11 0.9500
C12 C13 1.394(4)
C12 H12 0.9500
C13 H13 0.9500
C14 C19 1.375(3)
C14 C15 1.393(3)
C15 C16 1.391(4)
C15 H15 0.9500
C16 C17 1.376(5)
C16 H16 0.9500
C17 C18 1.365(4)
C17 H17 0.9500
C18 C19 1.394(3)
C18 H18 0.9500
C19 H19 0.9500
C20 C21 1.539(3)
C20 C33 1.541(3)
C20 C27 1.546(3)
C21 C26 1.384(3)
C21 C22 1.396(3)
C22 C23 1.382(3)
C22 H22 0.9500
C23 C24 1.376(4)
C23 H23 0.9500
C24 C25 1.372(4)
C24 H24 0.9500
C25 C26 1.393(3)
C25 H25 0.9500
C26 H26 0.9500
C27 C32 1.385(3)
C27 C28 1.385(3)
C28 C29 1.387(3)
C28 H28 0.9500
C29 C30 1.373(3)
C29 H29 0.9500
C30 C31 1.378(4)
C30 H30 0.9500
C31 C32 1.390(4)
C31 H31 0.9500
C32 H32 0.9500
C33 C34 1.387(3)
C33 C38 1.398(3)
C34 C35 1.391(3)
C34 H34 0.9500
C35 C36 1.377(3)
C35 H35 0.9500
C36 C37 1.387(4)
C36 H36 0.9500
C37 C38 1.388(3)
C37 H37 0.9500
C38 H38 0.9500

loop_
_geom_torsion_atom_site_label_1
_geom_torsion_atom_site_label_2
_geom_torsion_atom_site_label_3
_geom_torsion_atom_site_label_4
_geom_torsion
N2 P1 P2 N1 166.63(13)
Cl1 P1 P2 N1 84.03(10)
N1 P1 P2 N2 -166.63(13)
Cl1 P1 P2 N2 -82.59(10)
N2 P1 P2 Cl2 81.87(9)
N1 P1 P2 Cl2 -84.76(10)
Cl1 P1 P2 Cl2 -0.72(5)
N2 P2 N1 C1 161.28(19)
Cl2 P2 N1 C1 -97.66(17)
P1 P2 N1 C1 152.4(2)
N2 P2 N1 P1 8.88(9)
Cl2 P2 N1 P1 109.94(7)
N2 P1 N1 C1 -163.28(18)
Cl1 P1 N1 C1 93.92(16)
P2 P1 N1 C1 -154.4(2)
N2 P1 N1 P2 -8.83(9)
Cl1 P1 N1 P2 -111.64(7)
N1 P2 N2 C20 -168.2(2)
Cl2 P2 N2 C20 88.73(19)
P1 P2 N2 C20 -159.3(2)
N1 P2 N2 P1 -8.89(9)
Cl2 P2 N2 P1 -111.93(7)
N1 P1 N2 C20 170.61(18)
Cl1 P1 N2 C20 -85.49(16)
P2 P1 N2 C20 161.8(2)
N1 P1 N2 P2 8.79(9)
Cl1 P1 N2 P2 112.69(7)
P2 N1 C1 C14 114.59(19)
P1 N1 C1 C14 -99.65(19)
P2 N1 C1 C2 -122.30(18)
P1 N1 C1 C2 23.5(2)
P2 N1 C1 C8 -0.5(3)
P1 N1 C1 C8 145.30(15)
N1 C1 C2 C7 -112.8(2)
C14 C1 C2 C7 8.2(3)
C8 C1 C2 C7 127.7(2)
N1 C1 C2 C3 62.0(2)
C14 C1 C2 C3 -177.0(2)
C8 C1 C2 C3 -57.5(3)
C7 C2 C3 C4 -1.2(4)
C1 C2 C3 C4 -176.3(2)
C2 C3 C4 C5 0.3(4)
C3 C4 C5 C6 0.6(4)
C4 C5 C6 C7 -0.6(4)
C3 C2 C7 C6 1.2(4)
C1 C2 C7 C6 176.1(2)
C5 C6 C7 C2 -0.4(4)
N1 C1 C8 C13 -126.9(2)
C14 C1 C8 C13 114.8(2)
C2 C1 C8 C13 -9.5(3)
N1 C1 C8 C9 58.6(2)
C14 C1 C8 C9 -59.7(2)
C2 C1 C8 C9 175.98(18)
C13 C8 C9 C10 2.4(3)
C1 C8 C9 C10 177.2(2)
C8 C9 C10 C11 -1.2(4)
C9 C10 C11 C12 -0.6(4)
C10 C11 C12 C13 1.3(4)
C9 C8 C13 C12 -1.8(3)
C1 C8 C13 C12 -176.3(2)
C11 C12 C13 C8 0.0(4)
N1 C1 C14 C19 -1.8(3)
C2 C1 C14 C19 -120.3(2)
C8 C1 C14 C19 115.8(2)
N1 C1 C14 C15 -177.3(2)
C2 C1 C14 C15 64.3(3)
C8 C1 C14 C15 -59.6(3)
C19 C14 C15 C16 0.2(4)
C1 C14 C15 C16 175.9(3)
C14 C15 C16 C17 -1.0(5)
C15 C16 C17 C18 0.9(5)
C16 C17 C18 C19 0.0(5)
C15 C14 C19 C18 0.7(4)
C1 C14 C19 C18 -174.8(2)
C17 C18 C19 C14 -0.8(5)
P2 N2 C20 C21 135.31(18)
P1 N2 C20 C21 -19.3(2)
P2 N2 C20 C33 -103.7(2)
P1 N2 C20 C33 101.62(19)
P2 N2 C20 C27 14.0(3)
P1 N2 C20 C27 -140.67(15)
N2 C20 C21 C26 105.8(2)
C33 C20 C21 C26 -14.7(3)
C27 C20 C21 C26 -134.4(2)
N2 C20 C21 C22 -68.4(2)
C33 C20 C21 C22 171.01(19)
C27 C20 C21 C22 51.4(3)
C26 C21 C22 C23 3.1(3)
C20 C21 C22 C23 177.6(2)
C21 C22 C23 C24 -0.3(4)
C22 C23 C24 C25 -2.5(4)
C23 C24 C25 C26 2.5(4)
C22 C21 C26 C25 -3.1(3)
C20 C21 C26 C25 -177.4(2)
C24 C25 C26 C21 0.4(4)
N2 C20 C27 C32 132.8(2)
C21 C20 C27 C32 16.5(3)
C33 C20 C27 C32 -106.3(2)
N2 C20 C27 C28 -52.3(3)
C21 C20 C27 C28 -168.59(19)
C33 C20 C27 C28 68.5(2)
C32 C27 C28 C29 -4.4(3)
C20 C27 C28 C29 -179.4(2)
C27 C28 C29 C30 2.5(4)
C28 C29 C30 C31 0.7(4)
C29 C30 C31 C32 -2.1(4)
C28 C27 C32 C31 3.0(4)
C20 C27 C32 C31 177.9(2)
C30 C31 C32 C27 0.2(4)
N2 C20 C33 C34 -1.0(3)
C21 C20 C33 C34 115.4(2)
C27 C20 C33 C34 -121.2(2)
N2 C20 C33 C38 177.80(18)
C21 C20 C33 C38 -65.8(2)
C27 C20 C33 C38 57.6(2)
C38 C33 C34 C35 0.3(3)
C20 C33 C34 C35 179.1(2)
C33 C34 C35 C36 0.3(3)
C34 C35 C36 C37 -0.6(4)
C35 C36 C37 C38 0.4(4)
C36 C37 C38 C33 0.3(4)
C34 C33 C38 C37 -0.6(3)
C20 C33 C38 C37 -179.5(2)
